data_2209049
loop_
_publ_author_name
'Xue-Song Huang'
'Shi-Yi Ou'
'Shu-Ze Tang'

_publ_section_title
;
 <i>N</i>-Methyl-<i>N</i>-<i>cis</i>-styrylcinnamamide monohydrate, a
 compound of Clausenaminade from <i>Clausena lansium</i> (Lour.) Skeels
;
_journal_coeditor_code XU2017
_journal_issue 5
_journal_name_full 'Acta Crystallographica Section E'
_journal_page_first o1987
_journal_page_last o1988
_journal_paper_doi 10.1107/S1600536806013663
_journal_volume 62
_journal_year 2006
_chemical_formula_iupac 'C18 H17 N O, H2 O'
_chemical_formula_moiety 'C18 H17 N O, H2 O'
_chemical_formula_sum 'C18 H19 N O2'
_chemical_formula_weight 281.34
_chemical_name_common 'N-methyl-N-cis-styrylcinnamamide hydrate'
_chemical_name_systematic
;
N-Methyl-N-cis-styrylcinnamamide monohydrate
;
_space_group_IT_number 88
_symmetry_cell_setting tetragonal
_symmetry_space_group_name_Hall '-I 4ad'
_symmetry_space_group_name_H-M 'I 41/a :2'
_atom_sites_solution_hydrogens geom
_atom_sites_solution_primary direct
_atom_sites_solution_secondary difmap
_cell_angle_alpha 90.00
_cell_angle_beta 90.00
_cell_angle_gamma 90.00
_cell_formula_units_Z 16
_cell_length_a 30.7601(8)
_cell_length_b 30.7601(8)
_cell_length_c 6.6023(4)
_cell_measurement_reflns_used 4922
_cell_measurement_temperature 293(2)
_cell_measurement_theta_max 26.1
_cell_measurement_theta_min 2.7
_cell_volume 6247.0(4)
_computing_cell_refinement 'SAINT-Plus (Bruker, 2003)'
_computing_data_collection 'SMART (Bruker, 2001)'
_computing_data_reduction SAINT-Plus
_computing_molecular_graphics SHELXTL
_computing_publication_material SHELXTL
_computing_structure_refinement SHELXTL
_computing_structure_solution 'SHELXTL (Bruker, 2005)'
_diffrn_ambient_temperature 293(2)
_diffrn_measured_fraction_theta_full 0.99
_diffrn_measured_fraction_theta_max 0.99
_diffrn_measurement_device_type 'Bruker SMART 1000 CCD'
_diffrn_measurement_method '\f and \w'
_diffrn_radiation_monochromator graphite
_diffrn_radiation_source 'fine-focus sealed tube'
_diffrn_radiation_type MoK\a
_diffrn_radiation_wavelength 0.71073
_diffrn_reflns_av_R_equivalents 0.036
_diffrn_reflns_av_sigmaI/netI 0.027
_diffrn_reflns_limit_h_max 39
_diffrn_reflns_limit_h_min -35
_diffrn_reflns_limit_k_max 39
_diffrn_reflns_limit_k_min -34
_diffrn_reflns_limit_l_max 7
_diffrn_reflns_limit_l_min -8
_diffrn_reflns_number 17817
_diffrn_reflns_theta_full 27.1
_diffrn_reflns_theta_max 27.1
_diffrn_reflns_theta_min 1.3
_diffrn_standards_interval_count 0
_diffrn_standards_interval_time 0
_diffrn_standards_number 0
_exptl_absorpt_coefficient_mu 0.078
_exptl_absorpt_correction_type none
_exptl_crystal_colour 'pale yellow'
_exptl_crystal_density_diffrn 1.197
_exptl_crystal_density_method 'not measured'
_exptl_crystal_description prism
_exptl_crystal_F_000 2400
_exptl_crystal_size_max 0.48
_exptl_crystal_size_mid 0.31
_exptl_crystal_size_min 0.30
_refine_diff_density_max 0.12
_refine_diff_density_min -0.18
_refine_ls_extinction_method none
_refine_ls_goodness_of_fit_ref 1.000
_refine_ls_hydrogen_treatment mixed
_refine_ls_matrix_type full
_refine_ls_number_parameters 199
_refine_ls_number_reflns 3406
_refine_ls_number_restraints 0
_refine_ls_restrained_S_all 1.000
_refine_ls_R_factor_all 0.081
_refine_ls_R_factor_gt 0.042
_refine_ls_shift/su_max 0.001
_refine_ls_shift/su_mean 0.000
_refine_ls_structure_factor_coef Fsqd
_refine_ls_weighting_details 'calc w=1/[\s^2^(Fo^2^)+(0.0477P)^2^+3.2119P] where P=(Fo^2^+2Fc^2^)/3'
_refine_ls_weighting_scheme calc
_refine_ls_wR_factor_gt 0.095
_refine_ls_wR_factor_ref 0.123
_reflns_number_gt 2118
_reflns_number_total 3406
_reflns_threshold_expression I>2\s(I)
_cod_data_source_file xu2017.cif
_cod_data_source_block I
_cod_depositor_comments
;
The following automatic conversions were performed:
'_symmetry_cell_setting' value 'Tetragonal' changed to 'tetragonal'
according to '/home/saulius/struct/CIF-dictionaries/cif_core.dic'
dictionary named 'cif_core.dic' version 2.4.1 from 2010-06-29.

Automatic conversion script
Id: cif_fix_enum 1527 2010-12-29 10:47:43Z saulius 

The following automatic conversions were performed:

'_symmetry_cell_setting' value 'Tetragonal' changed to 'tetragonal'
according to /home/saulius/struct/CIF-dictionaries/cif_core.dic
dictionary named 'cif_core.dic' version 2.4.1 from 2010-06-29.

Automatic conversion script
Id: cif_fix_values 1715 2011-07-08 13:25:40Z adriana 
;
_cod_original_sg_symbol_H-M 'I 41/a'
_cod_database_code 2209049
_cod_database_fobs_code 2209049

loop_
_symmetry_equiv_pos_as_xyz
'x, y, z'
'-x+1/2, -y, z+1/2'
'-y+3/4, x+1/4, z+1/4'
'y+3/4, -x+3/4, z+3/4'
'x+1/2, y+1/2, z+1/2'
'-x+1, -y+1/2, z+1'
'-y+5/4, x+3/4, z+3/4'
'y+5/4, -x+5/4, z+5/4'
'-x, -y, -z'
'x-1/2, y, -z-1/2'
'y-3/4, -x-1/4, -z-1/4'
'-y-3/4, x-3/4, -z-3/4'
'-x+1/2, -y+1/2, -z+1/2'
'x, y+1/2, -z'
'y-1/4, -x+1/4, -z+1/4'
'-y-1/4, x-1/4, -z-1/4'

loop_
_atom_site_type_symbol
_atom_site_label
_atom_site_fract_x
_atom_site_fract_y
_atom_site_fract_z
_atom_site_U_iso_or_equiv
_atom_site_adp_type
_atom_site_calc_flag
_atom_site_refinement_flags
_atom_site_occupancy
C C1 0.68955(6) 0.20565(5) 0.1487(3) 0.0622(5) Uani d . 1
H H1 0.6846 0.2169 0.2775 0.075 Uiso calc R 1
C C2 0.68878(7) 0.16164(6) 0.1192(4) 0.0746(6) Uani d . 1
H H2 0.6832 0.1433 0.2281 0.089 Uiso calc R 1
C C3 0.69615(6) 0.14428(6) -0.0686(4) 0.0758(6) Uani d . 1
H H3 0.6959 0.1143 -0.0870 0.091 Uiso calc R 1
C C4 0.70389(6) 0.17131(6) -0.2292(3) 0.0733(6) Uani d . 1
H H4 0.7090 0.1598 -0.3572 0.088 Uiso calc R 1
C C5 0.70409(6) 0.21569(6) -0.2006(3) 0.0602(5) Uani d . 1
H H5 0.7087 0.2339 -0.3110 0.072 Uiso calc R 1
C C6 0.69763(5) 0.23374(5) -0.0113(3) 0.0480(4) Uani d . 1
C C7 0.70049(5) 0.28098(5) 0.0137(3) 0.0498(4) Uani d . 1
H H7 0.7011 0.2973 -0.1050 0.060 Uiso calc R 1
C C8 0.70223(5) 0.30313(5) 0.1839(3) 0.0492(4) Uani d . 1
H H8 0.7016 0.2883 0.3067 0.059 Uiso calc R 1
C C9 0.70516(5) 0.35100(5) 0.1838(3) 0.0482(4) Uani d . 1
C C10 0.67672(6) 0.35401(6) 0.5314(3) 0.0585(5) Uani d . 1
H H10 0.6902 0.3592 0.6551 0.070 Uiso calc R 1
C C11 0.64107(6) 0.32995(6) 0.5343(3) 0.0632(5) Uani d . 1
H H11 0.6327 0.3197 0.6609 0.076 Uiso calc R 1
C C12 0.61308(5) 0.31731(6) 0.3654(3) 0.0584(5) Uani d . 1
C C13 0.59655(7) 0.27523(7) 0.3557(4) 0.0815(6) Uani d . 1
H H13 0.6022 0.2558 0.4603 0.098 Uiso calc R 1
C C14 0.57197(9) 0.26218(8) 0.1929(5) 0.1070(9) Uani d . 1
H H14 0.5616 0.2338 0.1873 0.128 Uiso calc R 1
C C15 0.56267(8) 0.29022(8) 0.0401(5) 0.0993(8) Uani d . 1
H H15 0.5465 0.2809 -0.0706 0.119 Uiso calc R 1
C C16 0.57722(6) 0.33218(7) 0.0495(3) 0.0752(6) Uani d . 1
H H16 0.5702 0.3517 -0.0530 0.090 Uiso calc R 1
C C17 0.60220(6) 0.34548(6) 0.2101(3) 0.0608(5) Uani d . 1
H H17 0.6120 0.3741 0.2147 0.073 Uiso calc R 1
C C18 0.70508(7) 0.41914(5) 0.3662(3) 0.0664(5) Uani d . 1
H H18A 0.7332 0.4249 0.3093 0.100 Uiso calc R 1
H H18B 0.7045 0.4287 0.5045 0.100 Uiso calc R 1
H H18C 0.6834 0.4345 0.2901 0.100 Uiso calc R 1
N N1 0.69623(4) 0.37247(4) 0.3580(2) 0.0501(3) Uani d . 1
O O1 0.71651(4) 0.37106(4) 0.03153(18) 0.0645(4) Uani d . 1
O O2W 0.72730(4) 0.45407(5) 0.8582(2) 0.0646(4) Uani d . 1
H H2A 0.7198(7) 0.4735(8) 0.943(4) 0.095(8) Uiso d . 1
H H2B 0.7251(8) 0.4273(8) 0.922(4) 0.108(8) Uiso d . 1

loop_
_atom_site_aniso_label
_atom_site_aniso_U_11
_atom_site_aniso_U_22
_atom_site_aniso_U_33
_atom_site_aniso_U_12
_atom_site_aniso_U_13
_atom_site_aniso_U_23
C1 0.0719(12) 0.0533(10) 0.0615(12) 0.0006(8) 0.0055(9) 0.0005(9)
C2 0.0860(14) 0.0495(11) 0.0882(16) -0.0028(9) 0.0026(12) 0.0073(10)
C3 0.0680(12) 0.0467(10) 0.1126(19) 0.0015(9) 0.0032(12) -0.0124(12)
C4 0.0678(12) 0.0674(12) 0.0847(15) -0.0064(9) 0.0144(11) -0.0299(12)
C5 0.0639(11) 0.0581(10) 0.0587(11) -0.0067(8) 0.0081(9) -0.0098(9)
C6 0.0449(8) 0.0465(9) 0.0525(10) 0.0010(6) 0.0011(7) -0.0036(7)
C7 0.0558(9) 0.0474(9) 0.0462(10) 0.0015(7) 0.0025(7) 0.0016(7)
C8 0.0560(9) 0.0469(9) 0.0446(9) 0.0040(7) 0.0036(7) 0.0019(7)
C9 0.0534(9) 0.0480(9) 0.0433(9) 0.0016(7) 0.0007(7) -0.0031(7)
C10 0.0792(12) 0.0608(10) 0.0354(9) 0.0056(9) 0.0003(8) -0.0023(8)
C11 0.0765(12) 0.0665(11) 0.0467(11) 0.0071(9) 0.0174(9) 0.0085(9)
C12 0.0535(10) 0.0589(10) 0.0627(12) 0.0018(8) 0.0159(9) 0.0033(9)
C13 0.0780(14) 0.0651(12) 0.1015(18) -0.0074(10) 0.0100(13) 0.0168(12)
C14 0.1013(19) 0.0730(15) 0.147(3) -0.0285(13) -0.0166(18) -0.0005(17)
C15 0.0869(16) 0.0832(16) 0.128(2) -0.0105(12) -0.0275(16) -0.0156(16)
C16 0.0658(12) 0.0747(13) 0.0850(15) 0.0065(10) -0.0083(11) -0.0043(11)
C17 0.0570(10) 0.0554(10) 0.0701(13) 0.0006(8) 0.0035(9) -0.0022(9)
C18 0.0858(13) 0.0546(10) 0.0588(12) -0.0094(9) 0.0036(10) -0.0140(9)
N1 0.0599(8) 0.0491(7) 0.0413(8) -0.0017(6) 0.0009(6) -0.0056(6)
O1 0.0941(9) 0.0499(7) 0.0495(7) -0.0043(6) 0.0182(7) -0.0018(6)
O2W 0.0765(9) 0.0623(8) 0.0549(8) -0.0020(7) 0.0124(7) -0.0019(7)

loop_
_atom_type_symbol
_atom_type_description
_atom_type_scat_dispersion_real
_atom_type_scat_dispersion_imag
_atom_type_scat_source
C C 0.0033 0.0016 'International Tables Vol C Tables 4.2.6.8 and 6.1.1.4'
H H 0.0000 0.0000 'International Tables Vol C Tables 4.2.6.8 and 6.1.1.4'
N N 0.0061 0.0033 'International Tables Vol C Tables 4.2.6.8 and 6.1.1.4'
O O 0.0106 0.0060 'International Tables Vol C Tables 4.2.6.8 and 6.1.1.4'

loop_
_geom_angle_atom_site_label_1
_geom_angle_atom_site_label_2
_geom_angle_atom_site_label_3
_geom_angle
C2 C1 C6 120.74(18)
C2 C1 H1 119.6
C6 C1 H1 119.6
C1 C2 C3 120.78(19)
C1 C2 H2 119.6
C3 C2 H2 119.6
C4 C3 C2 119.59(18)
C4 C3 H3 120.2
C2 C3 H3 120.2
C3 C4 C5 119.77(19)
C3 C4 H4 120.1
C5 C4 H4 120.1
C4 C5 C6 121.42(18)
C4 C5 H5 119.3
C6 C5 H5 119.3
C5 C6 C1 117.67(15)
C5 C6 C7 119.46(15)
C1 C6 C7 122.86(15)
C8 C7 C6 127.76(15)
C8 C7 H7 116.1
C6 C7 H7 116.1
C7 C8 C9 121.3(2)
C7 C8 H8 119.4
C9 C8 H8 119.4
O1 C9 N1 120.50(10)
O1 C9 C8 121.2(2)
N1 C9 C8 118.3(2)
C11 C10 N1 126.1(2)
C11 C10 H10 116.9
N1 C10 H10 116.9
C10 C11 C12 128.8(2)
C10 C11 H11 115.6
C12 C11 H11 115.6
C17 C12 C13 117.4(2)
C17 C12 C11 122.77(16)
C13 C12 C11 119.84(18)
C14 C13 C12 120.6(2)
C14 C13 H13 119.7
C12 C13 H13 119.7
C15 C14 C13 120.8(2)
C15 C14 H14 119.6
C13 C14 H14 119.6
C14 C15 C16 119.8(2)
C14 C15 H15 120.1
C16 C15 H15 120.1
C15 C16 C17 120.0(2)
C15 C16 H16 120.0
C17 C16 H16 120.0
C16 C17 C12 121.44(18)
C16 C17 H17 119.3
C12 C17 H17 119.3
N1 C18 H18A 109.5
N1 C18 H18B 109.5
H18A C18 H18B 109.5
N1 C18 H18C 109.5
H18A C18 H18C 109.5
H18B C18 H18C 109.5
C9 N1 C10 125.30(10)
C9 N1 C18 118.20(10)
C10 N1 C18 116.40(10)
H2A O2W H2B 108(2)

loop_
_geom_bond_atom_site_label_1
_geom_bond_atom_site_label_2
_geom_bond_distance
_geom_bond_publ_flag
C1 C2 1.368(2) ?
C1 C6 1.387(2) ?
C1 H1 0.9300 ?
C2 C3 1.369(3) ?
C2 H2 0.9300 ?
C3 C4 1.368(3) ?
C3 H3 0.9300 ?
C4 C5 1.378(3) ?
C4 H4 0.9300 ?
C5 C6 1.382(2) ?
C5 H5 0.9300 ?
C6 C7 1.465(2) ?
C7 C8 1.316(2) yes
C7 H7 0.9300 ?
C8 C9 1.475(2) ?
C8 H8 0.9300 ?
C9 O1 1.230(2) yes
C9 N1 1.355(2) yes
C10 C11 1.323(3) yes
C10 N1 1.412(2) yes
C10 H10 0.9300 ?
C11 C12 1.461(3) ?
C11 H11 0.9300 ?
C12 C17 1.384(3) ?
C12 C13 1.392(3) ?
C13 C14 1.374(3) ?
C13 H13 0.9300 ?
C14 C15 1.358(4) ?
C14 H14 0.9300 ?
C15 C16 1.367(3) ?
C15 H15 0.9300 ?
C16 C17 1.372(3) ?
C16 H16 0.9300 ?
C17 H17 0.9300 ?
C18 N1 1.462(2) yes
C18 H18A 0.9600 ?
C18 H18B 0.9600 ?
C18 H18C 0.9600 ?
O2W H2A 0.85(3) ?
O2W H2B 0.93(3) ?

loop_
_geom_hbond_atom_site_label_D
_geom_hbond_atom_site_label_H
_geom_hbond_atom_site_label_A
_geom_hbond_site_symmetry_A
_geom_hbond_distance_DH
_geom_hbond_distance_HA
_geom_hbond_distance_DA
_geom_hbond_angle_DHA
_geom_hbond_publ_flag
O2W H2B O1 1_556 0.93(3) 1.89(3) 2.818(2) 174(2) y
O2W H2A O2W 8_454 0.85(3) 1.93(3) 2.773(2) 173(2) y

loop_
_geom_torsion_atom_site_label_1
_geom_torsion_atom_site_label_2
_geom_torsion_atom_site_label_3
_geom_torsion_atom_site_label_4
_geom_torsion
C6 C1 C2 C3 0.3(3)
C1 C2 C3 C4 -0.7(3)
C2 C3 C4 C5 -0.2(3)
C3 C4 C5 C6 1.6(3)
C4 C5 C6 C1 -2.0(2)
C4 C5 C6 C7 176.68(15)
C2 C1 C6 C5 1.1(3)
C2 C1 C6 C7 -177.55(16)
C5 C6 C7 C8 -168.21(17)
C1 C6 C7 C8 10.4(3)
C6 C7 C8 C9 179.85(14)
C7 C8 C9 O1 -17.8(2)
C7 C8 C9 N1 164.11(15)
N1 C10 C11 C12 -1.2(3)
C10 C11 C12 C17 -40.4(3)
C10 C11 C12 C13 139.0(2)
C17 C12 C13 C14 2.7(3)
C11 C12 C13 C14 -176.8(2)
C12 C13 C14 C15 -1.1(4)
C13 C14 C15 C16 -1.2(4)
C14 C15 C16 C17 1.9(4)
C15 C16 C17 C12 -0.3(3)
C13 C12 C17 C16 -2.0(3)
C11 C12 C17 C16 177.44(17)
O1 C9 N1 C10 169.70(16)
C8 C9 N1 C10 -12.2(2)
O1 C9 N1 C18 -6.7(2)
C8 C9 N1 C18 171.45(14)
C11 C10 N1 C9 -48.9(3)
C11 C10 N1 C18 127.55(19)

loop_
_cod_related_entry_id
_cod_related_entry_database
_cod_related_entry_code
1 ChemSpider 30654955
